data_7715524
loop_
_publ_author_name
'Kouck&#xfd;, Filip'
'Dobrovoln&#xe1;, Tereza'
'Kotek, Jan'
'C&#xed;sa&#x159;ov&#xe1;, Ivana'
'Havl&#xed;&#x10d;kov&#xe1;, Jana'
'Li&#x161;ka, Alan'
'Kub&#xed;&#x10d;ek, Vojt&#x11b;ch'
'Hermann, Petr'

_publ_section_title
;
 Transition metal complexes of the (2,2,2-trifluoroethyl)phosphinate NOTA
 analogue as potential contrast agents for <sup>19</sup>F magnetic
 resonance imaging.
;
_journal_issue 22
_journal_name_full 'Dalton transactions (Cambridge, England : 2003)'
_journal_page_first 9267
_journal_page_last 9285
_journal_paper_doi 10.1039/d4dt00507d
_journal_volume 53
_journal_year 2024
_chemical_formula_moiety '2(C15 H24 F9 Mn N3 O6 P3), H12 Mn O6, 18(H2 O)'
_chemical_formula_sum 'C30 H96 F18 Mn3 N6 O36 P6'
_chemical_formula_weight 1809.76
_space_group_crystal_system trigonal
_space_group_IT_number 148
_space_group_name_Hall '-R 3'
_space_group_name_H-M_alt 'R -3 :H'
_atom_sites_solution_hydrogens mixed
_atom_sites_solution_primary direct
_atom_sites_solution_secondary difmap
_audit_creation_method SHELXL-2017/1
_audit_update_record
;
2024-01-20 deposited with the CCDC.	2024-03-26 downloaded from the CCDC.
;
_cell_angle_alpha 90
_cell_angle_beta 90
_cell_angle_gamma 120
_cell_formula_units_Z 3
_cell_length_a 17.3178(3)
_cell_length_b 17.3178(3)
_cell_length_c 21.8650(7)
_cell_measurement_reflns_used 9834
_cell_measurement_temperature 120(2)
_cell_measurement_theta_max 27.4647
_cell_measurement_theta_min 2.8717
_cell_volume 5678.9(2)
_computing_cell_refinement 'SAINT V8.40B (Bruker AXS LLC, 2019)'
_computing_data_collection 'Bruker Instrument Service vV6.2.16'
_computing_data_reduction 'SAINT V8.40B (Bruker AXS LLC, 2019)'
_computing_structure_refinement 'SHELXL-2017/1 (Sheldrick, 2017)'
_computing_structure_solution 'XT, VERSION 2018/2'
_diffrn_ambient_temperature 120(2)
_diffrn_detector_area_resol_mean 7.3910
_diffrn_measured_fraction_theta_full 0.998
_diffrn_measured_fraction_theta_max 0.998
_diffrn_measurement_device_type 'Bruker D8 VENTURE'
_diffrn_measurement_method '\f and \w scans'
_diffrn_radiation_type MoK\a
_diffrn_radiation_wavelength 0.71073
_diffrn_reflns_av_R_equivalents 0.0532
_diffrn_reflns_av_unetI/netI 0.0505
_diffrn_reflns_Laue_measured_fraction_full 0.998
_diffrn_reflns_Laue_measured_fraction_max 0.998
_diffrn_reflns_limit_h_max 22
_diffrn_reflns_limit_h_min -20
_diffrn_reflns_limit_k_max 22
_diffrn_reflns_limit_k_min -22
_diffrn_reflns_limit_l_max 28
_diffrn_reflns_limit_l_min -26
_diffrn_reflns_number 12613
_diffrn_reflns_point_group_measured_fraction_full 0.998
_diffrn_reflns_point_group_measured_fraction_max 0.998
_diffrn_reflns_theta_full 25.242
_diffrn_reflns_theta_max 27.488
_diffrn_reflns_theta_min 2.305
_diffrn_source 'microfocus sealed tube'
_exptl_absorpt_coefficient_mu 0.747
_exptl_absorpt_correction_T_max 0.89
_exptl_absorpt_correction_T_min 0.75
_exptl_absorpt_correction_type multi-scan
_exptl_absorpt_process_details
;
Krause, L., Herbst-Irmer, R., Sheldrick, G. M., Stalke, D. (2015).
"Comparison of silver and molybdenum microfocus X-ray sources for
single-crystal structure determination"
J. Appl. Cryst. 48, 3-10.
doi:10.1107/S1600576714022985
;
_exptl_crystal_colour colourless
_exptl_crystal_density_diffrn 1.588
_exptl_crystal_description prism
_exptl_crystal_F_000 2799
_exptl_crystal_size_max 0.475
_exptl_crystal_size_mid 0.236
_exptl_crystal_size_min 0.164
_refine_diff_density_max 0.312
_refine_diff_density_min -0.317
_refine_diff_density_rms 0.070
_refine_ls_extinction_method none
_refine_ls_goodness_of_fit_ref 1.097
_refine_ls_hydrogen_treatment mixed
_refine_ls_matrix_type full
_refine_ls_number_parameters 175
_refine_ls_number_reflns 2890
_refine_ls_number_restraints 0
_refine_ls_restrained_S_all 1.097
_refine_ls_R_factor_all 0.0358
_refine_ls_R_factor_gt 0.0340
_refine_ls_shift/su_max 0.001
_refine_ls_shift/su_mean 0.000
_refine_ls_structure_factor_coef Fsqd
_refine_ls_weighting_details 'w=1/[\s^2^(Fo^2^)+(0.0703P)^2^] where P=(Fo^2^+2Fc^2^)/3'
_refine_ls_weighting_scheme calc
_refine_ls_wR_factor_gt 0.0970
_refine_ls_wR_factor_ref 0.1100
_reflns_Friedel_coverage 0.000
_reflns_number_gt 2770
_reflns_number_total 2890
_reflns_threshold_expression 'I > 2\s(I)'
_cod_data_source_file d4dt00507d2.cif
_cod_data_source_block mnnotpf3
_cod_depositor_comments
;
The following automatic conversions were performed:

data item '_exptl_absorpt_correction_type' value 'Multi-Scan' was
changed to 'multi-scan' in accordance with the
/home/data/users/saulius/crontab/automatic-downloads/rss-feeds/RSC/lib/dictionaries/cif_core.dic
dictionary named 'cif_core.dic' version 2.4.2 last updated on
2011-04-26.

Automatic conversion script
Id: cif_fix_values 8170 2020-07-09 18:12:32Z antanas 

 Adding full bibliography for 7715524--7715535.cif.
;
_cod_original_cell_volume 5678.9(3)
_cod_database_code 7715524
_shelx_shelxl_version_number 2017/1
_shelx_space_group_comment
;
The symmetry employed for this shelxl refinement is uniquely defined
by the following loop, which should always be used as a source of
symmetry information in preference to the above space-group names.
They are only intended as comments.
;
_shelx_estimated_absorpt_t_min 0.718
_shelx_estimated_absorpt_t_max 0.887

loop_
_space_group_symop_operation_xyz
'x, y, z'
'-y, x-y, z'
'-x+y, -x, z'
'x+2/3, y+1/3, z+1/3'
'-y+2/3, x-y+1/3, z+1/3'
'-x+y+2/3, -x+1/3, z+1/3'
'x+1/3, y+2/3, z+2/3'
'-y+1/3, x-y+2/3, z+2/3'
'-x+y+1/3, -x+2/3, z+2/3'
'-x, -y, -z'
'y, -x+y, -z'
'x-y, x, -z'
'-x+2/3, -y+1/3, -z+1/3'
'y+2/3, -x+y+1/3, -z+1/3'
'x-y+2/3, x+1/3, -z+1/3'
'-x+1/3, -y+2/3, -z+2/3'
'y+1/3, -x+y+2/3, -z+2/3'
'x-y+1/3, x+2/3, -z+2/3'

loop_
_atom_site_label
_atom_site_type_symbol
_atom_site_fract_x
_atom_site_fract_y
_atom_site_fract_z
_atom_site_U_iso_or_equiv
_atom_site_adp_type
_atom_site_occupancy
_atom_site_site_symmetry_order
_atom_site_calc_flag
_atom_site_refinement_flags_posn
_atom_site_refinement_flags_adp
_atom_site_refinement_flags_occupancy
_atom_site_disorder_assembly
_atom_site_disorder_group
Mn1 Mn 0.666667 0.333333 0.56245(2) 0.01450(15) Uani 1 3 d S T P . .
N1 N 0.73576(12) 0.44343(13) 0.63714(8) 0.0165(4) Uani 1 1 d . . . . .
C2 C 0.80459(16) 0.42505(15) 0.66261(10) 0.0193(5) Uani 1 1 d . . . . .
H21 H 0.834657 0.465887 0.697349 0.023 Uiso 1 1 calc R U . . .
H22 H 0.850090 0.437539 0.630823 0.023 Uiso 1 1 calc R U . . .
C3 C 0.76586(16) 0.32903(16) 0.68445(10) 0.0203(5) Uani 1 1 d . . . . .
H31 H 0.815147 0.317806 0.694442 0.024 Uiso 1 1 calc R U . . .
H32 H 0.730772 0.320192 0.722173 0.024 Uiso 1 1 calc R U . . .
C4 C 0.77905(16) 0.53201(15) 0.60655(10) 0.0192(5) Uani 1 1 d . . . . .
H41 H 0.825099 0.577209 0.633822 0.023 Uiso 1 1 calc R U . . .
H42 H 0.733996 0.549953 0.598299 0.023 Uiso 1 1 calc R U . . .
P1 P 0.83064(4) 0.52717(4) 0.53439(3) 0.01723(15) Uani 1 1 d . . . . .
O11 O 0.77217(12) 0.43308(11) 0.51031(7) 0.0228(4) Uani 1 1 d . . . . .
O12 O 0.92688(12) 0.55521(14) 0.54262(8) 0.0282(4) Uani 1 1 d . . . . .
C5 C 0.81774(17) 0.60024(18) 0.48071(11) 0.0257(5) Uani 1 1 d . . . . .
H51 H 0.824350 0.583116 0.438664 0.031 Uiso 1 1 calc R U . . .
H52 H 0.756461 0.590291 0.484555 0.031 Uiso 1 1 calc R U . . .
C6 C 0.8821(2) 0.6973(2) 0.48908(14) 0.0355(6) Uani 1 1 d . . . . .
F61 F 0.88480(17) 0.72315(12) 0.54751(9) 0.0506(6) Uani 1 1 d . . . . .
F62 F 0.96511(14) 0.72002(13) 0.47258(11) 0.0541(6) Uani 1 1 d . . . . .
F63 F 0.85997(17) 0.74801(14) 0.45547(9) 0.0552(6) Uani 1 1 d . . . . .
Mn2 Mn 0.666667 0.333333 0.333333 0.01484(18) Uani 1 6 d S T P . .
O1W O 0.78380(12) 0.38574(15) 0.39148(8) 0.0267(4) Uani 1 1 d . . . . .
H11W H 0.784(2) 0.401(3) 0.4235(16) 0.031(9) Uiso 1 1 d . . . . .
H12W H 0.836(2) 0.392(2) 0.3838(15) 0.031(8) Uiso 1 1 d . . . . .
O2W O 0.94787(13) 0.40324(14) 0.36461(10) 0.0294(4) Uani 1 1 d . . . . .
H21W H 0.984(3) 0.408(3) 0.3946(18) 0.047(11) Uiso 1 1 d . . . . .
H22W H 0.946(3) 0.362(4) 0.342(2) 0.075(16) Uiso 1 1 d . . . . .
O3W O 1.06989(13) 0.61616(13) 0.46719(10) 0.0300(4) Uani 1 1 d . . . . .
H31W H 1.031(2) 0.600(2) 0.4937(14) 0.058(13) Uiso 1 1 d . . . . .
H32W H 1.100720 0.588838 0.469560 0.069 Uiso 1 1 d R U . . .
O4W O 0.91908(17) 0.24848(16) 0.31792(11) 0.0400(5) Uani 1 1 d . . . . .
H41W H 0.927654 0.251507 0.275647 0.048 Uiso 1 1 d R U . . .
H42W H 0.858(4) 0.206(4) 0.325(2) 0.075(15) Uiso 1 1 d . . . . .

loop_
_atom_site_aniso_label
_atom_site_aniso_U_11
_atom_site_aniso_U_22
_atom_site_aniso_U_33
_atom_site_aniso_U_23
_atom_site_aniso_U_13
_atom_site_aniso_U_12
Mn1 0.01593(19) 0.01593(19) 0.0116(3) 0.000 0.000 0.00797(10)
N1 0.0164(9) 0.0185(9) 0.0148(8) -0.0003(6) -0.0001(7) 0.0088(7)
C2 0.0213(11) 0.0197(11) 0.0182(11) -0.0021(8) -0.0061(8) 0.0112(9)
C3 0.0217(11) 0.0254(12) 0.0122(10) 0.0000(8) -0.0041(8) 0.0105(10)
C4 0.0221(11) 0.0166(10) 0.0172(10) -0.0025(8) -0.0014(8) 0.0083(9)
P1 0.0156(3) 0.0182(3) 0.0171(3) 0.0007(2) 0.0003(2) 0.0079(2)
O11 0.0260(9) 0.0188(8) 0.0169(8) -0.0003(6) 0.0056(6) 0.0061(7)
O12 0.0195(9) 0.0406(11) 0.0265(9) 0.0026(8) -0.0007(7) 0.0165(8)
C5 0.0253(12) 0.0314(13) 0.0209(11) 0.0070(9) 0.0026(9) 0.0145(10)
C6 0.0407(16) 0.0332(15) 0.0350(15) 0.0123(12) 0.0105(12) 0.0203(13)
F61 0.0759(15) 0.0255(9) 0.0416(10) -0.0016(7) 0.0012(9) 0.0188(9)
F62 0.0372(10) 0.0337(10) 0.0781(15) 0.0143(10) 0.0176(10) 0.0077(9)
F63 0.0869(17) 0.0457(11) 0.0517(11) 0.0285(9) 0.0274(11) 0.0471(12)
Mn2 0.0164(2) 0.0164(2) 0.0118(3) 0.000 0.000 0.00819(12)
O1W 0.0186(8) 0.0434(11) 0.0158(8) -0.0081(8) -0.0025(6) 0.0137(8)
O2W 0.0214(9) 0.0355(11) 0.0346(11) -0.0088(8) -0.0068(7) 0.0168(8)
O3W 0.0271(10) 0.0279(10) 0.0364(11) 0.0063(8) 0.0096(8) 0.0147(8)
O4W 0.0442(13) 0.0373(12) 0.0431(12) -0.0083(9) -0.0007(10) 0.0238(11)

loop_
_atom_type_symbol
_atom_type_description
_atom_type_scat_dispersion_real
_atom_type_scat_dispersion_imag
_atom_type_scat_source
C C 0.0033 0.0016 'International Tables Vol C Tables 4.2.6.8 and 6.1.1.4'
H H 0.0000 0.0000 'International Tables Vol C Tables 4.2.6.8 and 6.1.1.4'
F F 0.0171 0.0103 'International Tables Vol C Tables 4.2.6.8 and 6.1.1.4'
Mn Mn 0.3368 0.7283 'International Tables Vol C Tables 4.2.6.8 and 6.1.1.4'
N N 0.0061 0.0033 'International Tables Vol C Tables 4.2.6.8 and 6.1.1.4'
O O 0.0106 0.0060 'International Tables Vol C Tables 4.2.6.8 and 6.1.1.4'
P P 0.1023 0.0942 'International Tables Vol C Tables 4.2.6.8 and 6.1.1.4'

loop_
_geom_angle_atom_site_label_1
_geom_angle_atom_site_label_2
_geom_angle_atom_site_label_3
_geom_angle
_geom_angle_site_symmetry_1
_geom_angle_site_symmetry_3
_geom_angle_publ_flag
O11 Mn1 O11 93.64(6) 2_655 . ?
O11 Mn1 O11 93.64(6) 2_655 3_665 ?
O11 Mn1 O11 93.64(6) . 3_665 ?
O11 Mn1 N1 150.07(7) 2_655 3_665 ?
O11 Mn1 N1 115.85(7) . 3_665 ?
O11 Mn1 N1 80.16(6) 3_665 3_665 ?
O11 Mn1 N1 80.17(6) 2_655 2_655 ?
O11 Mn1 N1 150.07(7) . 2_655 ?
O11 Mn1 N1 115.85(7) 3_665 2_655 ?
N1 Mn1 N1 76.49(7) 3_665 2_655 ?
O11 Mn1 N1 115.85(7) 2_655 . ?
O11 Mn1 N1 80.17(6) . . ?
O11 Mn1 N1 150.07(7) 3_665 . ?
N1 Mn1 N1 76.48(7) 3_665 . ?
N1 Mn1 N1 76.49(7) 2_655 . ?
C2 N1 C4 110.16(18) . . ?
C2 N1 C3 112.19(17) . 2_655 ?
C4 N1 C3 111.32(18) . 2_655 ?
C2 N1 Mn1 103.03(13) . . ?
C4 N1 Mn1 108.41(12) . . ?
C3 N1 Mn1 111.38(14) 2_655 . ?
N1 C2 C3 112.82(19) . . ?
N1 C2 H21 109.0 . . ?
C3 C2 H21 109.0 . . ?
N1 C2 H22 109.0 . . ?
C3 C2 H22 109.0 . . ?
H21 C2 H22 107.8 . . ?
N1 C3 C2 111.55(17) 3_665 . ?
N1 C3 H31 109.3 3_665 . ?
C2 C3 H31 109.3 . . ?
N1 C3 H32 109.3 3_665 . ?
C2 C3 H32 109.3 . . ?
H31 C3 H32 108.0 . . ?
N1 C4 P1 110.19(14) . . ?
N1 C4 H41 109.6 . . ?
P1 C4 H41 109.6 . . ?
N1 C4 H42 109.6 . . ?
P1 C4 H42 109.6 . . ?
H41 C4 H42 108.1 . . ?
O12 P1 O11 115.28(12) . . ?
O12 P1 C5 110.87(12) . . ?
O11 P1 C5 105.94(12) . . ?
O12 P1 C4 111.75(11) . . ?
O11 P1 C4 105.56(10) . . ?
C5 P1 C4 106.90(11) . . ?
P1 O11 Mn1 122.01(9) . . ?
C6 C5 P1 114.94(19) . . ?
C6 C5 H51 108.5 . . ?
P1 C5 H51 108.5 . . ?
C6 C5 H52 108.5 . . ?
P1 C5 H52 108.5 . . ?
H51 C5 H52 107.5 . . ?
F62 C6 F63 106.1(2) . . ?
F62 C6 F61 107.8(3) . . ?
F63 C6 F61 106.0(2) . . ?
F62 C6 C5 112.8(3) . . ?
F63 C6 C5 111.9(3) . . ?
F61 C6 C5 111.9(2) . . ?
O1W Mn2 O1W 180.0 . 16_655 ?
O1W Mn2 O1W 89.18(7) . 3_665 ?
O1W Mn2 O1W 90.82(7) 16_655 3_665 ?
O1W Mn2 O1W 90.82(7) . 18_545 ?
O1W Mn2 O1W 89.18(7) 16_655 18_545 ?
O1W Mn2 O1W 180.0 3_665 18_545 ?
O1W Mn2 O1W 89.18(7) . 2_655 ?
O1W Mn2 O1W 90.82(7) 16_655 2_655 ?
O1W Mn2 O1W 89.18(7) 3_665 2_655 ?
O1W Mn2 O1W 90.82(7) 18_545 2_655 ?
O1W Mn2 O1W 90.82(7) . 17 ?
O1W Mn2 O1W 89.18(7) 16_655 17 ?
O1W Mn2 O1W 90.82(7) 3_665 17 ?
O1W Mn2 O1W 89.18(7) 18_545 17 ?
O1W Mn2 O1W 180.00(7) 2_655 17 ?
Mn2 O1W H11W 123(3) . . ?
Mn2 O1W H12W 129(2) . . ?
H11W O1W H12W 108(3) . . ?
H21W O2W H22W 104(4) . . ?
H31W O3W H32W 112.6 . . ?
H41W O4W H42W 106.8 . . ?

loop_
_geom_bond_atom_site_label_1
_geom_bond_atom_site_label_2
_geom_bond_distance
_geom_bond_site_symmetry_2
_geom_bond_publ_flag
Mn1 O11 2.1131(16) 2_655 ?
Mn1 O11 2.1132(17) . ?
Mn1 O11 2.1132(16) 3_665 ?
Mn1 N1 2.3351(18) 3_665 ?
Mn1 N1 2.3351(18) 2_655 ?
Mn1 N1 2.3351(18) . ?
N1 C2 1.487(3) . ?
N1 C4 1.488(3) . ?
N1 C3 1.488(3) 2_655 ?
C2 C3 1.526(3) . ?
C2 H21 0.9900 . ?
C2 H22 0.9900 . ?
C3 H31 0.9900 . ?
C3 H32 0.9900 . ?
C4 P1 1.836(2) . ?
C4 H41 0.9900 . ?
C4 H42 0.9900 . ?
P1 O12 1.4955(18) . ?
P1 O11 1.5190(17) . ?
P1 C5 1.820(3) . ?
C5 C6 1.492(4) . ?
C5 H51 0.9900 . ?
C5 H52 0.9900 . ?
C6 F62 1.336(4) . ?
C6 F63 1.340(4) . ?
C6 F61 1.347(4) . ?
Mn2 O1W 2.1712(17) . ?
Mn2 O1W 2.1712(17) 16_655 ?
Mn2 O1W 2.1712(17) 3_665 ?
Mn2 O1W 2.1712(17) 18_545 ?
Mn2 O1W 2.1712(17) 2_655 ?
Mn2 O1W 2.1713(17) 17 ?
O1W H11W 0.75(4) . ?
O1W H12W 0.87(4) . ?
O2W H21W 0.88(4) . ?
O2W H22W 0.86(5) . ?
O3W H31W 0.82(3) . ?
O3W H32W 0.8742 . ?
O4W H41W 0.9335 . ?
O4W H42W 0.96(5) . ?
